data_4342419
loop_
_publ_author_name
'Nguyen, Van Ha'
'Khoo, Rebecca Shu Hui'
'Yip, John H. K.'

_publ_section_title
;
 Ir(2-Phenylpyridine)2(benzene-1,2-dithiolate) Anion as a
 Diastereoselective Metalloligand and Nucleophile: Stereoelectronic
 Effect, Spectroscopy, and Computational Study of the Methylated and
 Aurated Complexes and their Oxygenation Products.
;
_journal_issue 5
_journal_name_full 'Inorganic chemistry'
_journal_page_first 2264
_journal_paper_doi 10.1021/ic502875y
_journal_volume 54
_journal_year 2015
_chemical_formula_sum 'C32 H30 F3 Ir N2 O6 S3'
_chemical_formula_weight 883.96
_chemical_name_systematic
; 
 ? 
;
_space_group_crystal_system monoclinic
_space_group_IT_number 14
_space_group_name_Hall '-P 2ybc'
_space_group_name_H-M_alt 'P 1 21/c 1'
_symmetry_space_group_name_Hall '-P 2ybc'
_symmetry_space_group_name_H-M 'P 1 21/c 1'
_atom_sites_solution_hydrogens geom
_audit_creation_method SHELXL-2013
_cell_angle_alpha 90
_cell_angle_beta 104.685(4)
_cell_angle_gamma 90
_cell_formula_units_Z 4
_cell_length_a 14.706(3)
_cell_length_b 14.367(3)
_cell_length_c 15.697(3)
_cell_measurement_reflns_used 952
_cell_measurement_temperature 100(2)
_cell_measurement_theta_max 27.16
_cell_measurement_theta_min 3.17
_cell_volume 3208.1(11)
_computing_cell_refinement 'Bruker SMART'
_computing_data_collection 'Bruker SMART'
_computing_data_reduction 'Bruker SAINT'
_computing_molecular_graphics 'Bruker SHELXTL'
_computing_publication_material 'Bruker SHELXTL'
_computing_structure_refinement 'SHELXL-2013 (Sheldrick, 2013)'
_computing_structure_solution 'Bruker SHELXTL'
_diffrn_ambient_temperature 100(2)
_diffrn_measured_fraction_theta_full 1.000
_diffrn_measured_fraction_theta_max 0.999
_diffrn_measurement_device_type 'CCD area detector'
_diffrn_measurement_method 'phi and omega scans'
_diffrn_radiation_type MoK\a
_diffrn_radiation_wavelength 0.71073
_diffrn_reflns_av_R_equivalents 0.0415
_diffrn_reflns_av_unetI/netI 0.0473
_diffrn_reflns_Laue_measured_fraction_full 1.000
_diffrn_reflns_Laue_measured_fraction_max 0.999
_diffrn_reflns_limit_h_max 18
_diffrn_reflns_limit_h_min -19
_diffrn_reflns_limit_k_max 18
_diffrn_reflns_limit_k_min -18
_diffrn_reflns_limit_l_max 15
_diffrn_reflns_limit_l_min -20
_diffrn_reflns_number 22391
_diffrn_reflns_point_group_measured_fraction_full 1.000
_diffrn_reflns_point_group_measured_fraction_max 0.999
_diffrn_reflns_theta_full 25.242
_diffrn_reflns_theta_max 27.497
_diffrn_reflns_theta_min 1.431
_exptl_absorpt_coefficient_mu 4.423
_exptl_absorpt_correction_T_max 0.7456
_exptl_absorpt_correction_T_min 0.5578
_exptl_absorpt_correction_type multi-scan
_exptl_absorpt_process_details 'Sadabs, (Sheldrick 2012)'
_exptl_crystal_colour YELLOW
_exptl_crystal_density_diffrn 1.830
_exptl_crystal_density_meas ?
_exptl_crystal_density_method 'Not Measured'
_exptl_crystal_description BLOCK
_exptl_crystal_F_000 1744
_exptl_crystal_size_max 0.36
_exptl_crystal_size_mid 0.24
_exptl_crystal_size_min 0.12
_refine_diff_density_max 1.814
_refine_diff_density_min -0.959
_refine_diff_density_rms 0.188
_refine_ls_extinction_method none
_refine_ls_goodness_of_fit_ref 1.103
_refine_ls_hydrogen_treatment constr
_refine_ls_matrix_type full
_refine_ls_number_parameters 354
_refine_ls_number_reflns 7368
_refine_ls_number_restraints 376
_refine_ls_restrained_S_all 1.113
_refine_ls_R_factor_all 0.0424
_refine_ls_R_factor_gt 0.0341
_refine_ls_shift/su_max 0.003
_refine_ls_shift/su_mean 0.000
_refine_ls_structure_factor_coef Fsqd
_refine_ls_weighting_details 'w=1/[\s^2^(Fo^2^)+(0.0487P)^2^] where P=(Fo^2^+2Fc^2^)/3'
_refine_ls_weighting_scheme calc
_refine_ls_wR_factor_gt 0.0837
_refine_ls_wR_factor_ref 0.0923
_reflns_Friedel_coverage 0.000
_reflns_number_gt 6327
_reflns_number_total 7368
_reflns_threshold_expression 'I > 2\s(I)'
_cod_data_source_file ic502875y_si_004.cif
_cod_data_source_block E113_2b
_cod_depositor_comments
;
The following automatic conversions were performed:

'_exptl_absorpt_correction_type' value 'Multi-scan' changed to
'multi-scan' according to
/usr/data/users/saulius/crontab/automatic-downloads/rss-feeds/ACS/lib/dictionaries/cif_core.dic
dictionary named 'cif_core.dic' version 2.4.2 from 2011-04-26.

'_exptl_crystal_density_meas' value 'Not Measured' was changed to '?'
- the value is perceived as not measured.

Automatic conversion script
Id: cif_fix_values 3008 2015-01-20 13:52:24Z robertas 

 Adding full bibliography for 4342419--4342424.cif.
;
_cod_original_cell_volume 3208.2(10)
_cod_database_code 4342419
_shelx_space_group_comment
; 
The symmetry employed for this shelxl refinement is uniquely defined 
by the following loop, which should always be used as a source of 
symmetry information in preference to the above space-group names. 
They are only intended as comments. 
;
_shelxl_version_number 2013-4

loop_
_space_group_symop_operation_xyz
'x, y, z'
'-x, y+1/2, -z+1/2'
'-x, -y, -z'
'x, -y-1/2, z-1/2'

loop_
_atom_site_label
_atom_site_type_symbol
_atom_site_fract_x
_atom_site_fract_y
_atom_site_fract_z
_atom_site_U_iso_or_equiv
_atom_site_adp_type
_atom_site_occupancy
_atom_site_site_symmetry_order
_atom_site_calc_flag
_atom_site_refinement_flags_posn
_atom_site_refinement_flags_adp
_atom_site_refinement_flags_occupancy
_atom_site_disorder_assembly
_atom_site_disorder_group
Ir1 Ir 0.37722(2) 0.16637(2) 0.21276(2) 0.01321(6) Uani 1 1 d . . . . .
S1 S 0.38626(8) 0.30007(7) 0.29921(7) 0.0165(2) Uani 1 1 d . . . . .
S2 S 0.25139(8) 0.23934(8) 0.11394(7) 0.0185(2) Uani 1 1 d . . . . .
O1 O 0.3971(2) 0.2950(2) 0.3943(2) 0.0271(7) Uani 1 1 d . . . . .
O2 O 0.2586(2) 0.2695(2) 0.0262(2) 0.0314(8) Uani 1 1 d . . . . .
N1 N 0.4859(2) 0.2138(2) 0.1620(2) 0.0146(7) Uani 1 1 d . . . . .
N2 N 0.2863(2) 0.0950(2) 0.2700(2) 0.0155(7) Uani 1 1 d . . . . .
C1 C 0.2807(3) 0.3639(3) 0.2511(3) 0.0221(10) Uani 1 1 d . . . . .
C2 C 0.2594(4) 0.4406(3) 0.2958(3) 0.0307(11) Uani 1 1 d . . . . .
H2 H 0.2975 0.4564 0.3524 0.037 Uiso 1 1 calc R U . . .
C3 C 0.1815(4) 0.4937(4) 0.2569(4) 0.037 Uani 1 1 d . . . . .
H3 H 0.1665 0.5469 0.2867 0.044 Uiso 1 1 calc R U . . .
C4 C 0.1251(4) 0.4703(4) 0.1748(4) 0.035 Uani 1 1 d . . . . .
H4 H 0.0722 0.5079 0.1487 0.042 Uiso 1 1 calc R U . . .
C5 C 0.1448(3) 0.3934(3) 0.1308(3) 0.028 Uani 1 1 d . . . . .
H5 H 0.1061 0.3775 0.0745 0.033 Uiso 1 1 calc R U . . .
C6 C 0.2230(3) 0.3389(3) 0.1703(3) 0.018 Uani 1 1 d . . . . .
C7 C 0.4701(3) 0.3814(3) 0.2811(3) 0.022 Uani 1 1 d . . . . .
H7A H 0.4629 0.4404 0.3100 0.033 Uiso 1 1 calc R U . . .
H7B H 0.4603 0.3917 0.2177 0.033 Uiso 1 1 calc R U . . .
H7C H 0.5336 0.3569 0.3056 0.033 Uiso 1 1 calc R U . . .
C8 C 0.1442(4) 0.1755(3) 0.0986(4) 0.029 Uani 1 1 d . . . . .
H8A H 0.0932 0.2098 0.0585 0.044 Uiso 1 1 calc R U . . .
H8B H 0.1292 0.1672 0.1555 0.044 Uiso 1 1 calc R U . . .
H8C H 0.1513 0.1144 0.0733 0.044 Uiso 1 1 calc R U . . .
C9 C 0.4903(3) 0.1073(3) 0.2997(3) 0.016 Uani 1 1 d . . . . .
C10 C 0.4904(3) 0.0442(3) 0.3677(3) 0.018 Uani 1 1 d . . . . .
H10 H 0.4323 0.0221 0.3760 0.021 Uiso 1 1 calc R U . . .
C11 C 0.5742(3) 0.0134(3) 0.4232(3) 0.020 Uani 1 1 d . . . . .
H11 H 0.5728 -0.0306 0.4680 0.024 Uiso 1 1 calc R U . . .
C12 C 0.6601(3) 0.0463(3) 0.4142(3) 0.023 Uani 1 1 d . . . . .
H12 H 0.7170 0.0260 0.4534 0.028 Uiso 1 1 calc R U . . .
C13 C 0.6625(3) 0.1093(3) 0.3473(3) 0.022 Uani 1 1 d . . . . .
H13 H 0.7208 0.1327 0.3408 0.026 Uiso 1 1 calc R U . . .
C14 C 0.5781(3) 0.1377(3) 0.2898(3) 0.016 Uani 1 1 d . . . . .
C15 C 0.5745(3) 0.1963(3) 0.2120(3) 0.017 Uani 1 1 d . . . . .
C16 C 0.6525(3) 0.2298(3) 0.1872(3) 0.020 Uani 1 1 d . . . . .
H16 H 0.7138 0.2188 0.2236 0.024 Uiso 1 1 calc R U . . .
C17 C 0.6407(3) 0.2798(3) 0.1086(3) 0.022 Uani 1 1 d . . . . .
H17 H 0.6933 0.3049 0.0918 0.026 Uiso 1 1 calc R U . . .
C18 C 0.5515(3) 0.2916(3) 0.0566(3) 0.023 Uani 1 1 d . . . . .
H18 H 0.5418 0.3220 0.0013 0.027 Uiso 1 1 calc R U . . .
C19 C 0.4754(3) 0.2592(3) 0.0846(3) 0.018 Uani 1 1 d . . . . .
H19 H 0.4138 0.2693 0.0485 0.021 Uiso 1 1 calc R U . . .
C20 C 0.3580(3) 0.0493(3) 0.1366(3) 0.016 Uani 1 1 d . . . . .
C21 C 0.3913(3) 0.0295(3) 0.0626(3) 0.019 Uani 1 1 d . . . . .
H21 H 0.4295 0.0738 0.0429 0.023 Uiso 1 1 calc R U . . .
C22 C 0.3693(3) -0.0540(3) 0.0176(3) 0.024 Uani 1 1 d . . . . .
H22 H 0.3941 -0.0669 -0.0314 0.029 Uiso 1 1 calc R U . . .
C23 C 0.3118(3) -0.1188(3) 0.0432(3) 0.028 Uani 1 1 d . . . . .
H23 H 0.2971 -0.1755 0.0116 0.034 Uiso 1 1 calc R U . . .
C24 C 0.2757(3) -0.1010(3) 0.1147(3) 0.024 Uani 1 1 d . . . . .
H24 H 0.2355 -0.1448 0.1320 0.029 Uiso 1 1 calc R U . . .
C25 C 0.2991(3) -0.0173(3) 0.1613(3) 0.018 Uani 1 1 d . . . . .
C26 C 0.2616(3) 0.0082(3) 0.2365(3) 0.019 Uani 1 1 d . . . . .
C27 C 0.2045(3) -0.0486(3) 0.2732(3) 0.021 Uani 1 1 d . . . . .
H27 H 0.1872 -0.1088 0.2493 0.026 Uiso 1 1 calc R U . . .
C28 C 0.1729(3) -0.0180(3) 0.3441(3) 0.025 Uani 1 1 d . . . . .
H28 H 0.1342 -0.0565 0.3695 0.030 Uiso 1 1 calc R U . . .
C29 C 0.1986(3) 0.0699(3) 0.3774(3) 0.020 Uani 1 1 d . . . . .
H29 H 0.1777 0.0929 0.4259 0.024 Uiso 1 1 calc R U . . .
C30 C 0.2551(3) 0.1238(3) 0.3392(3) 0.019 Uani 1 1 d . . . . .
H30 H 0.2729 0.1839 0.3628 0.023 Uiso 1 1 calc R U . . .
S3 S 0.96703(15) 0.28916(17) 0.84391(19) 0.0371(6) Uani 0.685(4) 1 d D U P A 1
O3 O 1.0063(7) 0.3232(5) 0.9318(5) 0.0457(18) Uani 0.685(4) 1 d D U P A 1
O4 O 0.9973(5) 0.3408(5) 0.7738(5) 0.0614(17) Uani 0.685(4) 1 d D U P A 1
O5 O 0.8683(5) 0.2677(6) 0.8236(6) 0.0416(18) Uani 0.685(4) 1 d D U P A 1
C31 C 1.0242(6) 0.1792(6) 0.8425(6) 0.0531(16) Uani 0.685(4) 1 d D U P A 1
F1 F 1.1174(5) 0.1890(7) 0.8606(5) 0.0638(18) Uani 0.685(4) 1 d D U P A 1
F2 F 1.0003(4) 0.1200(4) 0.8993(4) 0.0691(15) Uani 0.685(4) 1 d D U P A 1
F3 F 0.9974(7) 0.1442(6) 0.7604(5) 0.071(2) Uani 0.685(4) 1 d D U P A 1
S3A S 0.9528(4) 0.2653(4) 0.8828(4) 0.0409(12) Uani 0.315(4) 1 d D U P A 2
O3A O 0.9425(9) 0.1928(9) 0.9431(8) 0.059(3) Uani 0.315(4) 1 d D U P A 2
O4A O 0.8690(9) 0.2851(14) 0.8135(13) 0.041(3) Uani 0.315(4) 1 d D U P A 2
O5A O 1.0034(14) 0.3475(9) 0.9233(12) 0.044(3) Uani 0.315(4) 1 d D U P A 2
C31A C 1.0316(9) 0.2139(10) 0.8258(9) 0.0580(19) Uani 0.315(4) 1 d D U P A 2
F1A F 1.0517(8) 0.2718(8) 0.7668(7) 0.064(2) Uani 0.315(4) 1 d D U P A 2
F2A F 1.1131(10) 0.1896(15) 0.8854(10) 0.062(3) Uani 0.315(4) 1 d D U P A 2
F3A F 0.9968(14) 0.1332(9) 0.7861(11) 0.062(2) Uani 0.315(4) 1 d D U P A 2
O1X O 0.1539(7) 0.8058(7) 0.4749(6) 0.085(3) Uani 0.666(8) 1 d . . P B 1
H1X H 0.1094 0.8294 0.4922 0.127 Uiso 0.666(8) 1 calc R U P B 1
C1X C 0.1202(8) 0.7497(9) 0.4093(8) 0.074(4) Uani 0.666(8) 1 d . . P B 1
H1X1 H 0.1703 0.7320 0.3815 0.112 Uiso 0.666(8) 1 calc R U P B 1
H1X2 H 0.0697 0.7811 0.3660 0.112 Uiso 0.666(8) 1 calc R U P B 1
H1X3 H 0.0951 0.6938 0.4309 0.112 Uiso 0.666(8) 1 calc R U P B 1
O1Y O 0.0855(16) 0.6374(17) 0.3911(13) 0.102(7) Uani 0.334(8) 1 d . U P B 2
H1Y H 0.0882 0.6797 0.4286 0.153 Uiso 0.334(8) 1 calc R U P B 2
C1Y C 0.065(2) 0.548(2) 0.4284(17) 0.095(9) Uani 0.334(8) 1 d . U P B 2
H1Y1 H 0.1141 0.5024 0.4251 0.143 Uiso 0.334(8) 1 calc R U P B 2
H1Y2 H 0.0040 0.5245 0.3947 0.143 Uiso 0.334(8) 1 calc R U P B 2
H1Y3 H 0.0641 0.5564 0.4900 0.143 Uiso 0.334(8) 1 calc R U P B 2

loop_
_atom_site_aniso_label
_atom_site_aniso_U_11
_atom_site_aniso_U_22
_atom_site_aniso_U_33
_atom_site_aniso_U_23
_atom_site_aniso_U_13
_atom_site_aniso_U_12
Ir1 0.01545(10) 0.01193(9) 0.01115(9) 0.00054(6) 0.00135(6) -0.00079(6)
S1 0.0207(5) 0.0132(5) 0.0148(5) -0.0003(4) 0.0032(4) -0.0028(4)
S2 0.0200(5) 0.0181(5) 0.0155(5) 0.0020(4) 0.0008(4) 0.0020(4)
O1 0.040(2) 0.0237(18) 0.0164(16) 0.0010(13) 0.0053(15) -0.0068(15)
O2 0.0314(19) 0.039(2) 0.0227(18) 0.0069(15) 0.0047(15) 0.0108(16)
N1 0.0193(18) 0.0102(17) 0.0132(17) -0.0015(13) 0.0023(14) -0.0018(14)
N2 0.0154(18) 0.0136(18) 0.0160(18) -0.0001(13) 0.0013(14) -0.0014(14)
C1 0.024(2) 0.016(2) 0.026(2) 0.0019(18) 0.007(2) -0.0010(19)
C2 0.033(3) 0.027(3) 0.032(3) -0.010(2) 0.009(2) -0.004(2)
C3 0.037 0.027 0.050 -0.003 0.018 0.004
C4 0.025 0.034 0.048 -0.001 0.011 0.002
C5 0.020 0.024 0.040 0.009 0.010 0.003
C6 0.018 0.014 0.021 0.001 0.004 0.000
C7 0.027 0.016 0.024 -0.002 0.007 -0.007
C8 0.023 0.023 0.036 0.002 -0.005 -0.005
C9 0.017 0.020 0.011 -0.003 0.002 0.000
C10 0.027 0.012 0.013 -0.001 0.003 0.002
C11 0.026 0.021 0.014 0.001 0.004 0.003
C12 0.024 0.026 0.016 0.001 0.000 0.005
C13 0.020 0.026 0.020 0.001 0.004 0.005
C14 0.016 0.017 0.015 0.001 0.003 0.001
C15 0.017 0.019 0.012 0.000 0.000 -0.002
C16 0.026 0.019 0.017 -0.004 0.008 -0.005
C17 0.028 0.019 0.019 -0.002 0.009 -0.003
C18 0.026 0.023 0.021 -0.003 0.010 -0.005
C19 0.028 0.012 0.012 -0.002 0.003 -0.002
C20 0.016 0.015 0.015 -0.003 0.000 0.000
C21 0.021 0.018 0.017 0.002 0.001 0.002
C22 0.026 0.024 0.021 -0.009 0.003 0.001
C23 0.030 0.025 0.028 -0.011 0.004 -0.002
C24 0.024 0.021 0.027 -0.005 0.003 -0.004
C25 0.016 0.014 0.022 -0.001 0.002 0.003
C26 0.014 0.020 0.020 -0.002 -0.002 0.002
C27 0.016 0.021 0.029 -0.001 0.009 -0.003
C28 0.025 0.021 0.031 0.004 0.008 -0.002
C29 0.018 0.020 0.022 0.003 0.005 0.001
C30 0.017 0.019 0.018 0.000 0.000 0.003
S3 0.0214(10) 0.0320(12) 0.0519(15) -0.0063(10) -0.0019(10) 0.0021(8)
O3 0.038(3) 0.041(4) 0.049(3) -0.016(3) -0.005(3) 0.007(3)
O4 0.041(3) 0.067(4) 0.072(4) 0.014(3) 0.007(3) -0.006(3)
O5 0.021(3) 0.037(4) 0.061(4) 0.006(3) -0.001(3) -0.002(2)
C31 0.036(3) 0.057(3) 0.060(3) -0.022(3) -0.001(3) 0.004(3)
F1 0.032(2) 0.074(3) 0.078(4) -0.039(3) 0.001(3) 0.010(2)
F2 0.069(3) 0.057(3) 0.071(3) 0.001(3) -0.002(3) 0.008(3)
F3 0.050(3) 0.093(4) 0.065(4) -0.048(3) 0.006(3) -0.003(3)
S3A 0.025(2) 0.041(2) 0.050(3) 0.000(2) -0.001(2) -0.0025(18)
O3A 0.050(6) 0.057(5) 0.063(6) 0.014(5) 0.002(5) 0.000(5)
O4A 0.022(4) 0.038(6) 0.056(5) 0.001(5) -0.002(4) 0.000(4)
O5A 0.031(5) 0.042(5) 0.051(5) -0.005(4) -0.005(4) 0.003(5)
C31A 0.038(3) 0.065(3) 0.065(4) -0.018(3) 0.002(3) 0.001(3)
F1A 0.051(4) 0.074(4) 0.066(4) -0.016(4) 0.009(3) -0.009(4)
F2A 0.033(4) 0.078(5) 0.068(6) -0.026(5) 0.000(4) 0.013(4)
F3A 0.044(4) 0.070(4) 0.065(5) -0.027(4) 0.001(4) 0.003(4)
O1X 0.110(8) 0.076(6) 0.078(6) 0.018(5) 0.043(6) -0.025(6)
C1X 0.058(7) 0.064(8) 0.078(9) 0.007(7) -0.027(6) 0.006(6)
O1Y 0.111(11) 0.109(11) 0.087(10) -0.023(8) 0.027(8) 0.040(9)
C1Y 0.098(13) 0.097(13) 0.089(12) -0.004(10) 0.023(10) 0.027(10)

loop_
_atom_type_symbol
_atom_type_description
_atom_type_scat_dispersion_real
_atom_type_scat_dispersion_imag
_atom_type_scat_source
C C 0.0033 0.0016 'International Tables Vol C Tables 4.2.6.8 and 6.1.1.4'
H H 0.0000 0.0000 'International Tables Vol C Tables 4.2.6.8 and 6.1.1.4'
N N 0.0061 0.0033 'International Tables Vol C Tables 4.2.6.8 and 6.1.1.4'
O O 0.0106 0.0060 'International Tables Vol C Tables 4.2.6.8 and 6.1.1.4'
S S 0.1246 0.1234 'International Tables Vol C Tables 4.2.6.8 and 6.1.1.4'
Ir Ir -1.4442 7.9887 'International Tables Vol C Tables 4.2.6.8 and 6.1.1.4'
F F 0.0171 0.0103 'International Tables Vol C Tables 4.2.6.8 and 6.1.1.4'

loop_
_geom_angle_atom_site_label_1
_geom_angle_atom_site_label_2
_geom_angle_atom_site_label_3
_geom_angle
C20 Ir1 C9 91.00(16)
C20 Ir1 N2 80.60(15)
C9 Ir1 N2 90.60(15)
C20 Ir1 N1 92.96(15)
C9 Ir1 N1 79.47(15)
N2 Ir1 N1 168.12(13)
C20 Ir1 S1 175.38(12)
C9 Ir1 S1 92.11(12)
N2 Ir1 S1 95.93(10)
N1 Ir1 S1 90.98(9)
C20 Ir1 S2 90.68(12)
C9 Ir1 S2 177.74(12)
N2 Ir1 S2 91.17(10)
N1 Ir1 S2 98.93(10)
S1 Ir1 S2 86.31(4)
O1 S1 C7 107.2(2)
O1 S1 C1 108.3(2)
C7 S1 C1 99.1(2)
O1 S1 Ir1 121.83(14)
C7 S1 Ir1 112.83(15)
C1 S1 Ir1 105.05(16)
O2 S2 C6 108.0(2)
O2 S2 C8 107.2(2)
C6 S2 C8 99.7(2)
O2 S2 Ir1 121.30(14)
C6 S2 Ir1 105.97(15)
C8 S2 Ir1 112.46(17)
C19 N1 C15 118.7(4)
C19 N1 Ir1 125.4(3)
C15 N1 Ir1 115.8(3)
C30 N2 C26 118.6(4)
C30 N2 Ir1 126.1(3)
C26 N2 Ir1 115.1(3)
C6 C1 C2 120.4(4)
C6 C1 S1 121.2(3)
C2 C1 S1 118.4(4)
C3 C2 C1 118.9(5)
C2 C3 C4 120.7(5)
C5 C4 C3 120.7(5)
C4 C5 C6 118.8(5)
C1 C6 C5 120.4(4)
C1 C6 S2 119.7(3)
C5 C6 S2 119.8(4)
C10 C9 C14 117.5(4)
C10 C9 Ir1 128.3(3)
C14 C9 Ir1 114.2(3)
C11 C10 C9 120.9(4)
C10 C11 C12 120.8(4)
C11 C12 C13 119.7(4)
C12 C13 C14 119.2(4)
C13 C14 C9 121.8(4)
C13 C14 C15 122.8(4)
C9 C14 C15 115.3(4)
N1 C15 C16 120.8(4)
N1 C15 C14 114.3(4)
C16 C15 C14 124.9(4)
C15 C16 C17 119.9(4)
C18 C17 C16 118.4(4)
C17 C18 C19 119.9(4)
N1 C19 C18 122.0(4)
C21 C20 C25 117.4(4)
C21 C20 Ir1 128.8(3)
C25 C20 Ir1 113.7(3)
C22 C21 C20 120.7(4)
C23 C22 C21 121.0(4)
C24 C23 C22 120.0(4)
C23 C24 C25 119.3(4)
C24 C25 C20 121.5(4)
C24 C25 C26 122.7(4)
C20 C25 C26 115.7(4)
N2 C26 C27 120.3(4)
N2 C26 C25 114.8(4)
C27 C26 C25 124.9(4)
C28 C27 C26 120.4(4)
C29 C28 C27 118.6(4)
C30 C29 C28 119.1(4)
N2 C30 C29 123.0(4)
O5 S3 O3 115.0(6)
O5 S3 O4 114.7(5)
O3 S3 O4 114.7(5)
O5 S3 C31 105.0(5)
O3 S3 C31 103.6(4)
O4 S3 C31 101.6(4)
F1 C31 F3 106.3(7)
F1 C31 F2 110.7(8)
F3 C31 F2 109.6(7)
F1 C31 S3 111.4(6)
F3 C31 S3 108.5(6)
F2 C31 S3 110.3(6)
O3A S3A O4A 115.0(9)
O3A S3A O5A 115.3(9)
O4A S3A O5A 114.3(9)
O3A S3A C31A 102.6(7)
O4A S3A C31A 103.9(9)
O5A S3A C31A 103.3(9)
F1A C31A F3A 109.8(11)
F1A C31A F2A 108.9(11)
F3A C31A F2A 105.0(11)
F1A C31A S3A 112.1(10)
F3A C31A S3A 111.5(10)
F2A C31A S3A 109.3(10)

loop_
_geom_bond_atom_site_label_1
_geom_bond_atom_site_label_2
_geom_bond_distance
Ir1 C20 2.042(4)
Ir1 C9 2.049(4)
Ir1 N2 2.063(3)
Ir1 N1 2.073(3)
Ir1 S1 2.3361(11)
Ir1 S2 2.3397(11)
S1 O1 1.463(3)
S1 C7 1.773(4)
S1 C1 1.796(5)
S2 O2 1.473(3)
S2 C6 1.786(4)
S2 C8 1.787(5)
N1 C19 1.353(5)
N1 C15 1.363(5)
N2 C30 1.346(5)
N2 C26 1.367(5)
C1 C6 1.383(6)
C1 C2 1.385(6)
C2 C3 1.384(7)
C3 C4 1.385(8)
C4 C5 1.372(7)
C5 C6 1.400(6)
C9 C10 1.400(6)
C9 C14 1.408(6)
C10 C11 1.389(6)
C11 C12 1.390(6)
C12 C13 1.393(6)
C13 C14 1.398(6)
C14 C15 1.473(6)
C15 C16 1.388(6)
C16 C17 1.400(6)
C17 C18 1.370(7)
C18 C19 1.382(6)
C20 C21 1.399(6)
C20 C25 1.410(6)
C21 C22 1.389(6)
C22 C23 1.384(7)
C23 C24 1.381(6)
C24 C25 1.404(6)
C25 C26 1.469(6)
C26 C27 1.397(6)
C27 C28 1.383(6)
C28 C29 1.382(6)
C29 C30 1.379(6)
S3 O5 1.439(7)
S3 O3 1.440(7)
S3 O4 1.487(7)
S3 C31 1.792(8)
C31 F1 1.334(9)
C31 F3 1.345(9)
C31 F2 1.343(9)
S3A O3A 1.442(10)
S3A O4A 1.450(11)
S3A O5A 1.454(11)
S3A C31A 1.792(13)
C31A F1A 1.333(12)
C31A F3A 1.354(12)
C31A F2A 1.367(12)
O1X C1X 1.303(14)
O1Y C1Y 1.48(3)
